data_4066882
loop_
_publ_author_name
'Yuki, Masahiro'
'Miyake, Yoshihiro'
'Nishibayashi, Yoshiaki'

_publ_section_title
;
 Preparation and Reactivity of a Ruthenium Complex Bearing a
 2,6-Bis(trimethylsilyl)benzenethiolate Ligand
;
_journal_issue 18
_journal_name_full Organometallics
_journal_page_first 4148
_journal_paper_doi 10.1021/om100689f
_journal_volume 29
_journal_year 2010
_chemical_formula_sum 'C47 H79 Ru2 S2 Si4'
_chemical_formula_weight 1022.72
_chemical_name_systematic
;
 ?
;
_space_group_IT_number 2
_symmetry_cell_setting triclinic
_symmetry_space_group_name_Hall '-P 1'
_symmetry_space_group_name_H-M 'P -1'
_atom_sites_solution_hydrogens geom
_atom_sites_solution_primary direct
_atom_sites_solution_secondary difmap
_audit_creation_method SHELXL-97
_cell_angle_alpha 92.9640(10)
_cell_angle_beta 108.1060(10)
_cell_angle_gamma 107.0730(10)
_cell_formula_units_Z 2
_cell_length_a 11.1331(4)
_cell_length_b 15.9138(5)
_cell_length_c 16.1451(5)
_cell_measurement_temperature 173(1)
_cell_volume 2566.61(15)
_computing_structure_refinement 'SHELXL-97 (Sheldrick, 2008)'
_diffrn_ambient_temperature 173(1)
_diffrn_measured_fraction_theta_full 0.993
_diffrn_measured_fraction_theta_max 0.993
_diffrn_radiation_monochromator graphite
_diffrn_radiation_source 'fine-focus sealed tube'
_diffrn_radiation_type MoK\a
_diffrn_radiation_wavelength 0.71069
_diffrn_reflns_av_R_equivalents 0.0409
_diffrn_reflns_av_sigmaI/netI 0.0560
_diffrn_reflns_limit_h_max 14
_diffrn_reflns_limit_h_min -14
_diffrn_reflns_limit_k_max 20
_diffrn_reflns_limit_k_min -20
_diffrn_reflns_limit_l_max 20
_diffrn_reflns_limit_l_min -18
_diffrn_reflns_number 25328
_diffrn_reflns_theta_full 27.47
_diffrn_reflns_theta_max 27.47
_diffrn_reflns_theta_min 3.00
_exptl_absorpt_coefficient_mu 0.793
_exptl_absorpt_correction_T_max 1.0000
_exptl_absorpt_correction_T_min 0.7356
_exptl_absorpt_correction_type multi-scan
_exptl_crystal_colour yellow
_exptl_crystal_density_diffrn 1.323
_exptl_crystal_density_method 'not measured'
_exptl_crystal_description platelet
_exptl_crystal_F_000 1074
_exptl_crystal_size_max 0.54
_exptl_crystal_size_mid 0.23
_exptl_crystal_size_min 0.02
_refine_diff_density_max 0.910
_refine_diff_density_min -1.400
_refine_diff_density_rms 0.123
_refine_ls_extinction_method none
_refine_ls_goodness_of_fit_ref 1.093
_refine_ls_hydrogen_treatment riding
_refine_ls_matrix_type full
_refine_ls_number_parameters 518
_refine_ls_number_reflns 11693
_refine_ls_number_restraints 0
_refine_ls_restrained_S_all 1.093
_refine_ls_R_factor_all 0.0667
_refine_ls_R_factor_gt 0.0393
_refine_ls_shift/su_max 0.001
_refine_ls_shift/su_mean 0.000
_refine_ls_structure_factor_coef Fsqd
_refine_ls_weighting_details 'calc w=1/[\s^2^(Fo^2^)+(0.0236P)^2^+5.8787P] where P=(Fo^2^+2Fc^2^)/3'
_refine_ls_weighting_scheme calc
_refine_ls_wR_factor_gt 0.0764
_refine_ls_wR_factor_ref 0.1075
_reflns_number_gt 8579
_reflns_number_total 11693
_reflns_threshold_expression >2\s(I)
_cod_data_source_file om100689f_si_001.cif
_cod_data_source_block 1
_cod_database_code 4066882

loop_
_symmetry_equiv_pos_as_xyz
'x, y, z'
'-x, -y, -z'

loop_
_atom_site_label
_atom_site_type_symbol
_atom_site_fract_x
_atom_site_fract_y
_atom_site_fract_z
_atom_site_U_iso_or_equiv
_atom_site_adp_type
_atom_site_occupancy
_atom_site_symmetry_multiplicity
_atom_site_calc_flag
_atom_site_refinement_flags
Ru1 Ru 0.47683(3) 0.71239(2) 0.81901(2) 0.02848(9) Uani 1 1 d .
Ru2 Ru 0.88362(3) 0.19419(2) 0.70441(2) 0.02623(8) Uani 1 1 d .
S1 S 0.46637(12) 0.85743(7) 0.63914(8) 0.0396(3) Uani 1 1 d .
Si3 Si 0.91782(12) 0.41332(7) 0.82934(8) 0.0333(3) Uani 1 1 d .
S2 S 1.20226(11) 0.37718(8) 0.84907(7) 0.0409(3) Uani 1 1 d .
Si4 Si 1.24000(11) 0.25157(8) 0.69492(8) 0.0360(3) Uani 1 1 d .
Si1 Si 0.25464(13) 0.85713(8) 0.74377(8) 0.0399(3) Uani 1 1 d .
Si2 Si 0.57090(12) 0.68614(8) 0.61315(7) 0.0331(3) Uani 1 1 d .
C1 C 0.4079(4) 0.7637(2) 0.6827(2) 0.0259(8) Uani 1 1 d .
C17 C 0.5535(5) 0.7888(3) 0.9513(3) 0.0400(10) Uani 1 1 d .
C6 C 0.4529(4) 0.6880(2) 0.6749(2) 0.0279(8) Uani 1 1 d .
C23 C 1.0679(4) 0.3287(2) 0.7534(3) 0.0283(8) Uani 1 1 d .
C37 C 0.7623(4) 0.0557(3) 0.6562(3) 0.0339(9) Uani 1 1 d .
C35 C 0.8924(4) 0.1052(3) 0.8033(3) 0.0398(10) Uani 1 1 d .
C2 C 0.3174(4) 0.7606(3) 0.7304(3) 0.0316(9) Uani 1 1 d .
C24 C 0.9415(4) 0.3427(2) 0.7422(3) 0.0282(8) Uani 1 1 d .
C16 C 0.5183(5) 0.6961(3) 0.9572(3) 0.0412(11) Uani 1 1 d .
C28 C 1.0770(4) 0.2711(2) 0.6858(3) 0.0263(8) Uani 1 1 d .
C39 C 0.7734(4) 0.1270(3) 0.7871(3) 0.0341(9) Uani 1 1 d .
C27 C 0.9691(4) 0.2418(3) 0.6035(3) 0.0307(9) Uani 1 1 d .
H27 H 0.9778 0.2082 0.5581 0.037 Uiso 1 1 calc R
C14 C 0.6871(4) 0.7323(3) 0.8972(3) 0.0411(10) Uani 1 1 d .
C36 C 0.8857(4) 0.0596(3) 0.7221(3) 0.0372(10) Uani 1 1 d .
C5 C 0.3902(4) 0.6080(2) 0.7034(2) 0.0307(9) Uani 1 1 d .
H5 H 0.4140 0.5578 0.6945 0.037 Uiso 1 1 calc R
C26 C 0.8507(4) 0.2622(3) 0.5889(3) 0.0310(9) Uani 1 1 d .
H26 H 0.7822 0.2432 0.5345 0.037 Uiso 1 1 calc R
C15 C 0.6006(5) 0.6611(3) 0.9231(3) 0.0411(11) Uani 1 1 d .
C30 C 0.7349(5) 0.3986(3) 0.7948(4) 0.0512(12) Uani 1 1 d .
H30A H 0.7170 0.4268 0.8415 0.077 Uiso 1 1 calc R
H30B H 0.6845 0.3363 0.7823 0.077 Uiso 1 1 calc R
H30C H 0.7095 0.4252 0.7428 0.077 Uiso 1 1 calc R
C25 C 0.8375(4) 0.3119(2) 0.6584(3) 0.0283(8) Uani 1 1 d .
H25 H 0.7588 0.3251 0.6494 0.034 Uiso 1 1 calc R
C3 C 0.2594(4) 0.6789(3) 0.7576(3) 0.0335(9) Uani 1 1 d .
H3 H 0.1965 0.6758 0.7851 0.040 Uiso 1 1 calc R
C38 C 0.6925(4) 0.0976(3) 0.6959(3) 0.0306(9) Uani 1 1 d .
C13 C 0.6557(4) 0.8112(3) 0.9130(3) 0.0423(11) Uani 1 1 d .
C4 C 0.2958(4) 0.6028(3) 0.7436(3) 0.0368(10) Uani 1 1 d .
H4 H 0.2567 0.5499 0.7612 0.044 Uiso 1 1 calc R
C12 C 0.6104(5) 0.5795(3) 0.6264(4) 0.0528(13) Uani 1 1 d .
H12A H 0.5296 0.5298 0.6012 0.079 Uiso 1 1 calc R
H12B H 0.6495 0.5776 0.6880 0.079 Uiso 1 1 calc R
H12C H 0.6721 0.5767 0.5969 0.079 Uiso 1 1 calc R
C21 C 0.4176(6) 0.6449(4) 0.9952(3) 0.0646(16) Uani 1 1 d .
H21A H 0.3722 0.5862 0.9616 0.097 Uiso 1 1 calc R
H21B H 0.3538 0.6750 0.9930 0.097 Uiso 1 1 calc R
H21C H 0.4621 0.6407 1.0554 0.097 Uiso 1 1 calc R
C32 C 1.3140(5) 0.2048(3) 0.7937(3) 0.0508(12) Uani 1 1 d .
H32A H 1.4093 0.2228 0.8081 0.076 Uiso 1 1 calc R
H32B H 1.2776 0.1410 0.7816 0.076 Uiso 1 1 calc R
H32C H 1.2935 0.2264 0.8425 0.076 Uiso 1 1 calc R
C44 C 0.7303(6) 0.1641(3) 0.8565(3) 0.0576(15) Uani 1 1 d .
H44A H 0.6784 0.1160 0.8774 0.086 Uiso 1 1 calc R
H44B H 0.6773 0.2004 0.8316 0.086 Uiso 1 1 calc R
H44C H 0.8079 0.1995 0.9048 0.086 Uiso 1 1 calc R
C10 C 0.7310(5) 0.7813(3) 0.6502(3) 0.0490(12) Uani 1 1 d .
H10A H 0.7399 0.8112 0.6012 0.073 Uiso 1 1 calc R
H10B H 0.8047 0.7594 0.6726 0.073 Uiso 1 1 calc R
H10C H 0.7307 0.8223 0.6959 0.073 Uiso 1 1 calc R
C9 C 0.1478(6) 0.8693(4) 0.6327(3) 0.0581(14) Uani 1 1 d .
H9A H 0.1232 0.9217 0.6379 0.087 Uiso 1 1 calc R
H9B H 0.0687 0.8180 0.6107 0.087 Uiso 1 1 calc R
H9C H 0.1970 0.8743 0.5927 0.087 Uiso 1 1 calc R
C20 C 0.5976(6) 0.5660(3) 0.9178(3) 0.0613(15) Uani 1 1 d .
H20A H 0.6588 0.5584 0.9715 0.092 Uiso 1 1 calc R
H20B H 0.6233 0.5510 0.8690 0.092 Uiso 1 1 calc R
H20C H 0.5089 0.5277 0.9096 0.092 Uiso 1 1 calc R
C42 C 0.7111(5) 0.0116(3) 0.5617(3) 0.0494(12) Uani 1 1 d .
H42A H 0.6508 -0.0474 0.5557 0.074 Uiso 1 1 calc R
H42B H 0.7849 0.0084 0.5444 0.074 Uiso 1 1 calc R
H42C H 0.6650 0.0457 0.5247 0.074 Uiso 1 1 calc R
C43 C 0.5602(4) 0.1059(3) 0.6513(3) 0.0471(12) Uani 1 1 d .
H43A H 0.5540 0.1194 0.5932 0.071 Uiso 1 1 calc R
H43B H 0.5485 0.1528 0.6846 0.071 Uiso 1 1 calc R
H43C H 0.4918 0.0508 0.6470 0.071 Uiso 1 1 calc R
C7 C 0.3872(6) 0.9649(3) 0.7995(3) 0.0558(14) Uani 1 1 d .
H7A H 0.4727 0.9608 0.8023 0.084 Uiso 1 1 calc R
H7B H 0.3872 0.9783 0.8581 0.084 Uiso 1 1 calc R
H7C H 0.3702 1.0114 0.7667 0.084 Uiso 1 1 calc R
C40 C 1.0029(5) 0.1217(4) 0.8907(3) 0.0647(16) Uani 1 1 d .
H40A H 1.0414 0.1845 0.9119 0.097 Uiso 1 1 calc R
H40B H 1.0705 0.0989 0.8834 0.097 Uiso 1 1 calc R
H40C H 0.9674 0.0921 0.9324 0.097 Uiso 1 1 calc R
C29 C 0.9718(5) 0.3842(3) 0.9430(3) 0.0465(11) Uani 1 1 d .
H29A H 1.0531 0.4293 0.9791 0.070 Uiso 1 1 calc R
H29B H 0.9866 0.3279 0.9397 0.070 Uiso 1 1 calc R
H29C H 0.9034 0.3806 0.9683 0.070 Uiso 1 1 calc R
C11 C 0.4790(5) 0.6793(3) 0.4934(3) 0.0473(11) Uani 1 1 d .
H11A H 0.3960 0.6310 0.4757 0.071 Uiso 1 1 calc R
H11B H 0.5323 0.6693 0.4597 0.071 Uiso 1 1 calc R
H11C H 0.4612 0.7340 0.4831 0.071 Uiso 1 1 calc R
C22 C 0.5004(6) 0.8528(4) 0.9891(3) 0.0662(16) Uani 1 1 d .
H22A H 0.5519 0.8726 1.0506 0.099 Uiso 1 1 calc R
H22B H 0.4085 0.8234 0.9824 0.099 Uiso 1 1 calc R
H22C H 0.5069 0.9031 0.9584 0.099 Uiso 1 1 calc R
C31 C 1.0046(5) 0.5326(3) 0.8280(3) 0.0462(11) Uani 1 1 d .
H31A H 0.9734 0.5697 0.8592 0.069 Uiso 1 1 calc R
H31B H 0.9858 0.5434 0.7680 0.069 Uiso 1 1 calc R
H31C H 1.0993 0.5462 0.8559 0.069 Uiso 1 1 calc R
C41 C 0.9816(5) 0.0155(3) 0.7096(4) 0.0626(15) Uani 1 1 d .
H41A H 1.0696 0.0468 0.7506 0.094 Uiso 1 1 calc R
H41B H 0.9827 0.0164 0.6504 0.094 Uiso 1 1 calc R
H41C H 0.9542 -0.0450 0.7197 0.094 Uiso 1 1 calc R
C19 C 0.7984(5) 0.7253(4) 0.8681(4) 0.0695(17) Uani 1 1 d .
H19A H 0.8726 0.7260 0.9186 0.104 Uiso 1 1 calc R
H19B H 0.8255 0.7746 0.8388 0.104 Uiso 1 1 calc R
H19C H 0.7691 0.6706 0.8283 0.104 Uiso 1 1 calc R
C18 C 0.7260(6) 0.9013(3) 0.8967(4) 0.0677(17) Uani 1 1 d .
H18A H 0.7031 0.9457 0.9252 0.101 Uiso 1 1 calc R
H18B H 0.6991 0.9027 0.8344 0.101 Uiso 1 1 calc R
H18C H 0.8209 0.9131 0.9200 0.101 Uiso 1 1 calc R
C33 C 1.3602(5) 0.3597(3) 0.6902(4) 0.0531(13) Uani 1 1 d .
H33A H 1.3800 0.4017 0.7415 0.080 Uiso 1 1 calc R
H33B H 1.3213 0.3824 0.6381 0.080 Uiso 1 1 calc R
H33C H 1.4411 0.3508 0.6887 0.080 Uiso 1 1 calc R
C34 C 1.2088(5) 0.1714(3) 0.5949(3) 0.0531(13) Uani 1 1 d .
H34A H 1.2906 0.1612 0.5974 0.080 Uiso 1 1 calc R
H34B H 1.1768 0.1959 0.5426 0.080 Uiso 1 1 calc R
H34C H 1.1431 0.1160 0.5937 0.080 Uiso 1 1 calc R
C8 C 0.1442(6) 0.8272(4) 0.8127(4) 0.0613(14) Uani 1 1 d .
H8A H 0.1120 0.8754 0.8217 0.092 Uiso 1 1 calc R
H8B H 0.1944 0.8162 0.8688 0.092 Uiso 1 1 calc R
H8C H 0.0697 0.7746 0.7829 0.092 Uiso 1 1 calc R
C46 C 0.8674(12) 0.5394(8) 0.5152(12) 0.237(9) Uani 1 1 d .
C45 C 0.9302(9) 0.6297(6) 0.5660(7) 0.123(3) Uani 1 1 d .
C47 C 0.9295(9) 0.4838(7) 0.5009(9) 0.157(5) Uani 1 1 d .

loop_
_atom_site_aniso_label
_atom_site_aniso_U_11
_atom_site_aniso_U_22
_atom_site_aniso_U_33
_atom_site_aniso_U_23
_atom_site_aniso_U_13
_atom_site_aniso_U_12
Ru1 0.03663(18) 0.02424(16) 0.02356(16) 0.00600(12) 0.00785(13) 0.01068(13)
Ru2 0.02509(16) 0.02669(16) 0.02368(16) 0.00334(12) 0.00455(12) 0.00790(12)
S1 0.0498(7) 0.0306(5) 0.0465(7) 0.0172(5) 0.0223(5) 0.0168(5)
Si3 0.0371(6) 0.0317(6) 0.0354(6) 0.0046(5) 0.0158(5) 0.0141(5)
S2 0.0313(5) 0.0456(6) 0.0343(6) -0.0073(5) -0.0018(4) 0.0121(5)
Si4 0.0279(6) 0.0369(6) 0.0442(7) 0.0024(5) 0.0123(5) 0.0125(5)
Si1 0.0496(7) 0.0453(7) 0.0349(7) 0.0081(5) 0.0151(6) 0.0291(6)
Si2 0.0360(6) 0.0371(6) 0.0294(6) 0.0061(5) 0.0102(5) 0.0175(5)
C1 0.031(2) 0.0275(19) 0.0179(18) 0.0044(14) 0.0060(15) 0.0100(16)
C17 0.056(3) 0.035(2) 0.024(2) 0.0012(17) 0.0021(19) 0.021(2)
C6 0.034(2) 0.0240(19) 0.0230(19) 0.0025(14) 0.0078(16) 0.0083(16)
C23 0.0267(19) 0.0217(19) 0.031(2) 0.0023(15) 0.0039(16) 0.0062(15)
C37 0.030(2) 0.033(2) 0.035(2) 0.0075(17) 0.0086(18) 0.0085(17)
C35 0.042(2) 0.030(2) 0.035(2) 0.0120(17) 0.0042(19) 0.0029(19)
C2 0.036(2) 0.029(2) 0.026(2) 0.0023(15) 0.0054(17) 0.0104(17)
C24 0.0277(19) 0.0261(19) 0.029(2) 0.0040(15) 0.0104(16) 0.0048(16)
C16 0.060(3) 0.037(2) 0.025(2) 0.0074(17) 0.011(2) 0.015(2)
C28 0.0206(18) 0.0239(19) 0.033(2) 0.0046(15) 0.0096(16) 0.0048(15)
C39 0.036(2) 0.031(2) 0.036(2) 0.0104(17) 0.0206(19) 0.0007(17)
C27 0.036(2) 0.033(2) 0.025(2) 0.0073(16) 0.0142(17) 0.0098(17)
C14 0.032(2) 0.055(3) 0.030(2) 0.0067(19) -0.0021(18) 0.020(2)
C36 0.037(2) 0.024(2) 0.053(3) 0.0146(18) 0.016(2) 0.0100(17)
C5 0.035(2) 0.0240(19) 0.027(2) -0.0015(15) 0.0056(17) 0.0063(16)
C26 0.030(2) 0.038(2) 0.0226(19) 0.0075(16) 0.0034(16) 0.0131(17)
C15 0.057(3) 0.037(2) 0.024(2) 0.0076(17) 0.002(2) 0.020(2)
C30 0.048(3) 0.054(3) 0.066(3) 0.014(2) 0.028(3) 0.028(2)
C25 0.0231(18) 0.030(2) 0.034(2) 0.0112(16) 0.0058(16) 0.0145(16)
C3 0.027(2) 0.038(2) 0.035(2) 0.0078(17) 0.0106(17) 0.0090(17)
C38 0.0206(18) 0.032(2) 0.037(2) 0.0093(17) 0.0135(16) 0.0005(16)
C13 0.041(2) 0.039(2) 0.030(2) 0.0070(18) -0.0010(19) 0.001(2)
C4 0.043(2) 0.026(2) 0.036(2) 0.0085(17) 0.0131(19) 0.0036(18)
C12 0.060(3) 0.051(3) 0.061(3) 0.009(2) 0.025(3) 0.034(3)
C21 0.089(4) 0.063(3) 0.035(3) 0.015(2) 0.024(3) 0.011(3)
C32 0.041(3) 0.049(3) 0.058(3) 0.003(2) 0.002(2) 0.024(2)
C44 0.073(4) 0.044(3) 0.053(3) 0.002(2) 0.039(3) -0.004(3)
C10 0.039(3) 0.058(3) 0.054(3) 0.014(2) 0.018(2) 0.019(2)
C9 0.069(4) 0.081(4) 0.043(3) 0.015(3) 0.016(3) 0.054(3)
C20 0.091(4) 0.046(3) 0.041(3) 0.010(2) -0.001(3) 0.039(3)
C42 0.063(3) 0.031(2) 0.043(3) -0.0035(19) 0.016(2) 0.003(2)
C43 0.030(2) 0.042(3) 0.065(3) 0.011(2) 0.011(2) 0.011(2)
C7 0.091(4) 0.037(3) 0.048(3) 0.006(2) 0.023(3) 0.033(3)
C40 0.057(3) 0.064(3) 0.047(3) 0.025(3) -0.008(3) 0.007(3)
C29 0.061(3) 0.047(3) 0.032(2) 0.0020(19) 0.019(2) 0.016(2)
C11 0.047(3) 0.063(3) 0.035(2) 0.008(2) 0.014(2) 0.023(2)
C22 0.100(5) 0.060(3) 0.041(3) -0.001(2) 0.009(3) 0.046(3)
C31 0.064(3) 0.033(2) 0.047(3) 0.006(2) 0.028(2) 0.015(2)
C41 0.051(3) 0.042(3) 0.099(5) 0.017(3) 0.022(3) 0.024(2)
C19 0.052(3) 0.109(5) 0.043(3) 0.010(3) -0.001(3) 0.037(3)
C18 0.069(4) 0.043(3) 0.057(3) 0.016(2) -0.005(3) -0.003(3)
C33 0.035(3) 0.051(3) 0.070(4) 0.004(2) 0.020(2) 0.009(2)
C34 0.050(3) 0.055(3) 0.060(3) -0.006(2) 0.023(3) 0.023(2)
C8 0.070(4) 0.077(4) 0.059(3) 0.014(3) 0.030(3) 0.047(3)
C46 0.135(10) 0.137(10) 0.42(2) -0.108(13) 0.133(13) 0.001(8)
C45 0.104(6) 0.092(6) 0.170(9) -0.005(6) 0.065(6) 0.009(5)
C47 0.103(7) 0.115(7) 0.256(13) -0.024(8) 0.068(9) 0.042(6)

loop_
_atom_type_symbol
_atom_type_description
_atom_type_scat_dispersion_real
_atom_type_scat_dispersion_imag
_atom_type_scat_source
C C 0.0033 0.0016 'International Tables Vol C Tables 4.2.6.8 and 6.1.1.4'
H H 0.0000 0.0000 'International Tables Vol C Tables 4.2.6.8 and 6.1.1.4'
Si Si 0.0817 0.0704 'International Tables Vol C Tables 4.2.6.8 and 6.1.1.4'
S S 0.1246 0.1234 'International Tables Vol C Tables 4.2.6.8 and 6.1.1.4'
Ru Ru -1.2594 0.8363 'International Tables Vol C Tables 4.2.6.8 and 6.1.1.4'

loop_
_geom_angle_atom_site_label_1
_geom_angle_atom_site_label_2
_geom_angle_atom_site_label_3
_geom_angle
_geom_angle_site_symmetry_3
C16 Ru1 C15 38.18(17) .
C16 Ru1 C17 38.23(15) .
C15 Ru1 C17 63.65(16) .
C16 Ru1 C13 64.14(17) .
C15 Ru1 C13 63.96(17) .
C17 Ru1 C13 38.03(17) .
C16 Ru1 C4 106.52(16) .
C15 Ru1 C4 108.41(16) .
C17 Ru1 C4 134.72(17) .
C13 Ru1 C4 170.62(16) .
C16 Ru1 C5 127.79(15) .
C15 Ru1 C5 105.82(16) .
C17 Ru1 C5 165.97(16) .
C13 Ru1 C5 147.96(17) .
C4 Ru1 C5 36.86(15) .
C16 Ru1 C3 107.44(17) .
C15 Ru1 C3 132.57(17) .
C17 Ru1 C3 112.60(17) .
C13 Ru1 C3 143.43(17) .
C4 Ru1 C3 37.65(15) .
C5 Ru1 C3 66.74(15) .
C16 Ru1 C14 63.73(18) .
C15 Ru1 C14 38.06(17) .
C17 Ru1 C14 63.31(17) .
C13 Ru1 C14 38.01(17) .
C4 Ru1 C14 138.55(17) .
C5 Ru1 C14 114.90(16) .
C3 Ru1 C14 170.40(16) .
C16 Ru1 C6 160.91(15) .
C15 Ru1 C6 124.62(16) .
C17 Ru1 C6 155.87(16) .
C13 Ru1 C6 120.96(16) .
C4 Ru1 C6 67.50(14) .
C5 Ru1 C6 37.59(13) .
C3 Ru1 C6 79.27(15) .
C14 Ru1 C6 107.91(16) .
C16 Ru1 C2 129.30(17) .
C15 Ru1 C2 166.65(17) .
C17 Ru1 C2 109.33(15) .
C13 Ru1 C2 118.37(16) .
C4 Ru1 C2 67.68(15) .
C5 Ru1 C2 78.93(14) .
C3 Ru1 C2 37.36(14) .
C14 Ru1 C2 151.14(16) .
C6 Ru1 C2 66.67(14) .
C16 Ru1 C1 162.59(15) .
C15 Ru1 C1 157.20(16) .
C17 Ru1 C1 127.61(14) .
C13 Ru1 C1 111.17(14) .
C4 Ru1 C1 78.00(14) .
C5 Ru1 C1 65.70(13) .
C3 Ru1 C1 65.54(14) .
C14 Ru1 C1 124.01(15) .
C6 Ru1 C1 36.40(13) .
C2 Ru1 C1 36.09(14) .
C37 Ru2 C36 38.49(15) .
C37 Ru2 C35 64.17(16) .
C36 Ru2 C35 38.35(16) .
C37 Ru2 C38 38.17(15) .
C36 Ru2 C38 64.24(16) .
C35 Ru2 C38 64.14(16) .
C37 Ru2 C25 127.49(15) .
C36 Ru2 C25 165.80(15) .
C35 Ru2 C25 148.60(17) .
C38 Ru2 C25 105.81(15) .
C37 Ru2 C26 105.71(15) .
C36 Ru2 C26 133.25(16) .
C35 Ru2 C26 169.88(15) .
C38 Ru2 C26 108.31(15) .
C25 Ru2 C26 37.52(14) .
C37 Ru2 C27 106.87(15) .
C36 Ru2 C27 111.32(16) .
C35 Ru2 C27 142.69(17) .
C38 Ru2 C27 132.28(15) .
C25 Ru2 C27 66.96(15) .
C26 Ru2 C27 37.33(15) .
C37 Ru2 C39 63.45(15) .
C36 Ru2 C39 63.44(16) .
C35 Ru2 C39 37.73(16) .
C38 Ru2 C39 38.14(15) .
C25 Ru2 C39 115.76(15) .
C26 Ru2 C39 139.45(16) .
C27 Ru2 C39 169.89(15) .
C37 Ru2 C24 160.86(15) .
C36 Ru2 C24 156.55(16) .
C35 Ru2 C24 121.80(15) .
C38 Ru2 C24 124.90(15) .
C25 Ru2 C24 37.40(14) .
C26 Ru2 C24 67.76(14) .
C27 Ru2 C24 79.19(14) .
C39 Ru2 C24 109.01(14) .
C37 Ru2 C28 128.92(15) .
C36 Ru2 C28 108.35(15) .
C35 Ru2 C28 118.04(16) .
C38 Ru2 C28 166.30(14) .
C25 Ru2 C28 79.10(14) .
C26 Ru2 C28 67.57(14) .
C27 Ru2 C28 37.38(14) .
C39 Ru2 C28 150.96(15) .
C24 Ru2 C28 66.66(13) .
C37 Ru2 C23 162.59(15) .
C36 Ru2 C23 127.65(15) .
C35 Ru2 C23 111.87(14) .
C38 Ru2 C23 157.68(15) .
C25 Ru2 C23 65.38(13) .
C26 Ru2 C23 77.72(14) .
C27 Ru2 C23 65.21(14) .
C39 Ru2 C23 124.90(14) .
C24 Ru2 C23 36.27(13) .
C28 Ru2 C23 35.95(13) .
C31 Si3 C29 111.3(2) .
C31 Si3 C30 106.5(2) .
C29 Si3 C30 108.3(2) .
C31 Si3 C24 108.50(19) .
C29 Si3 C24 114.8(2) .
C30 Si3 C24 107.0(2) .
C32 Si4 C33 110.5(2) .
C32 Si4 C34 107.5(2) .
C33 Si4 C34 107.6(2) .
C32 Si4 C28 115.8(2) .
C33 Si4 C28 107.4(2) .
C34 Si4 C28 107.8(2) .
C7 Si1 C9 110.4(2) .
C7 Si1 C8 107.5(3) .
C9 Si1 C8 107.3(3) .
C7 Si1 C2 115.0(2) .
C9 Si1 C2 108.9(2) .
C8 Si1 C2 107.4(2) .
C11 Si2 C10 110.5(2) .
C11 Si2 C12 106.8(2) .
C10 Si2 C12 108.8(2) .
C11 Si2 C6 107.9(2) .
C10 Si2 C6 115.5(2) .
C12 Si2 C6 106.9(2) .
C2 C1 C6 118.8(3) .
C2 C1 S1 120.5(3) .
C6 C1 S1 120.7(3) .
C2 C1 Ru1 68.0(2) .
C6 C1 Ru1 67.7(2) .
S1 C1 Ru1 135.83(19) .
C13 C17 C16 108.7(4) .
C13 C17 C22 126.4(4) .
C16 C17 C22 124.5(5) .
C13 C17 Ru1 71.1(2) .
C16 C17 Ru1 70.8(2) .
C22 C17 Ru1 129.1(3) .
C5 C6 C1 118.4(3) .
C5 C6 Si2 119.3(3) .
C1 C6 Si2 121.6(3) .
C5 C6 Ru1 68.6(2) .
C1 C6 Ru1 75.9(2) .
Si2 C6 Ru1 134.3(2) .
C28 C23 C24 118.9(3) .
C28 C23 S2 121.2(3) .
C24 C23 S2 119.9(3) .
C28 C23 Ru2 67.64(19) .
C24 C23 Ru2 67.2(2) .
S2 C23 Ru2 136.6(2) .
C38 C37 C36 108.7(4) .
C38 C37 C42 125.1(4) .
C36 C37 C42 126.2(4) .
C38 C37 Ru2 71.6(2) .
C36 C37 Ru2 71.2(2) .
C42 C37 Ru2 125.1(3) .
C39 C35 C36 107.6(4) .
C39 C35 C40 126.7(5) .
C36 C35 C40 125.6(5) .
C39 C35 Ru2 71.5(2) .
C36 C35 Ru2 70.6(2) .
C40 C35 Ru2 125.9(3) .
C3 C2 C1 119.3(4) .
C3 C2 Si1 118.9(3) .
C1 C2 Si1 121.3(3) .
C3 C2 Ru1 68.8(2) .
C1 C2 Ru1 75.9(2) .
Si1 C2 Ru1 134.09(19) .
C25 C24 C23 118.7(3) .
C25 C24 Si3 118.8(3) .
C23 C24 Si3 121.9(3) .
C25 C24 Ru2 68.8(2) .
C23 C24 Ru2 76.5(2) .
Si3 C24 Ru2 132.58(19) .
C15 C16 C17 107.4(4) .
C15 C16 C21 125.8(4) .
C17 C16 C21 126.7(5) .
C15 C16 Ru1 70.9(2) .
C17 C16 Ru1 71.0(2) .
C21 C16 Ru1 125.2(3) .
C27 C28 C23 118.9(3) .
C27 C28 Si4 118.8(3) .
C23 C28 Si4 121.2(3) .
C27 C28 Ru2 68.6(2) .
C23 C28 Ru2 76.4(2) .
Si4 C28 Ru2 136.09(19) .
C35 C39 C38 109.2(4) .
C35 C39 C44 125.3(4) .
C38 C39 C44 125.0(4) .
C35 C39 Ru2 70.8(2) .
C38 C39 Ru2 70.6(2) .
C44 C39 Ru2 130.9(3) .
C26 C27 C28 122.1(4) .
C26 C27 Ru2 71.3(2) .
C28 C27 Ru2 74.0(2) .
C26 C27 H27 119.0 .
C28 C27 H27 119.0 .
Ru2 C27 H27 128.0 .
C15 C14 C13 107.9(4) .
C15 C14 C19 124.7(5) .
C13 C14 C19 127.1(5) .
C15 C14 Ru1 70.0(2) .
C13 C14 Ru1 70.3(2) .
C19 C14 Ru1 130.0(3) .
C37 C36 C35 107.5(4) .
C37 C36 C41 125.5(4) .
C35 C36 C41 126.7(4) .
C37 C36 Ru2 70.3(2) .
C35 C36 Ru2 71.0(2) .
C41 C36 Ru2 128.7(3) .
C4 C5 C6 122.4(4) .
C4 C5 Ru1 71.4(2) .
C6 C5 Ru1 73.8(2) .
C4 C5 H5 118.8 .
C6 C5 H5 118.8 .
Ru1 C5 H5 128.4 .
C27 C26 C25 118.6(4) .
C27 C26 Ru2 71.4(2) .
C25 C26 Ru2 71.2(2) .
C27 C26 H26 120.7 .
C25 C26 H26 120.7 .
Ru2 C26 H26 128.9 .
C16 C15 C14 108.3(4) .
C16 C15 C20 125.1(5) .
C14 C15 C20 126.5(5) .
C16 C15 Ru1 70.9(2) .
C14 C15 Ru1 71.9(2) .
C20 C15 Ru1 124.0(3) .
Si3 C30 H30A 109.5 .
Si3 C30 H30B 109.5 .
H30A C30 H30B 109.5 .
Si3 C30 H30C 109.5 .
H30A C30 H30C 109.5 .
H30B C30 H30C 109.5 .
C26 C25 C24 121.9(4) .
C26 C25 Ru2 71.3(2) .
C24 C25 Ru2 73.8(2) .
C26 C25 H25 119.0 .
C24 C25 H25 119.0 .
Ru2 C25 H25 128.2 .
C4 C3 C2 121.3(4) .
C4 C3 Ru1 70.8(2) .
C2 C3 Ru1 73.8(2) .
C4 C3 H3 119.4 .
C2 C3 H3 119.4 .
Ru1 C3 H3 128.3 .
C37 C38 C39 107.0(4) .
C37 C38 C43 125.8(4) .
C39 C38 C43 127.2(4) .
C37 C38 Ru2 70.3(2) .
C39 C38 Ru2 71.3(2) .
C43 C38 Ru2 125.1(3) .
C17 C13 C14 107.6(4) .
C17 C13 C18 127.5(5) .
C14 C13 C18 124.8(5) .
C17 C13 Ru1 70.8(2) .
C14 C13 Ru1 71.7(2) .
C18 C13 Ru1 125.8(3) .
C5 C4 C3 119.2(4) .
C5 C4 Ru1 71.7(2) .
C3 C4 Ru1 71.6(2) .
C5 C4 H4 120.4 .
C3 C4 H4 120.4 .
Ru1 C4 H4 128.4 .
Si2 C12 H12A 109.5 .
Si2 C12 H12B 109.5 .
H12A C12 H12B 109.5 .
Si2 C12 H12C 109.5 .
H12A C12 H12C 109.5 .
H12B C12 H12C 109.5 .
C16 C21 H21A 109.5 .
C16 C21 H21B 109.5 .
H21A C21 H21B 109.5 .
C16 C21 H21C 109.5 .
H21A C21 H21C 109.5 .
H21B C21 H21C 109.5 .
Si4 C32 H32A 109.5 .
Si4 C32 H32B 109.5 .
H32A C32 H32B 109.5 .
Si4 C32 H32C 109.5 .
H32A C32 H32C 109.5 .
H32B C32 H32C 109.5 .
C39 C44 H44A 109.5 .
C39 C44 H44B 109.5 .
H44A C44 H44B 109.5 .
C39 C44 H44C 109.5 .
H44A C44 H44C 109.5 .
H44B C44 H44C 109.5 .
Si2 C10 H10A 109.5 .
Si2 C10 H10B 109.5 .
H10A C10 H10B 109.5 .
Si2 C10 H10C 109.5 .
H10A C10 H10C 109.5 .
H10B C10 H10C 109.5 .
Si1 C9 H9A 109.5 .
Si1 C9 H9B 109.5 .
H9A C9 H9B 109.5 .
Si1 C9 H9C 109.5 .
H9A C9 H9C 109.5 .
H9B C9 H9C 109.5 .
C15 C20 H20A 109.5 .
C15 C20 H20B 109.5 .
H20A C20 H20B 109.5 .
C15 C20 H20C 109.5 .
H20A C20 H20C 109.5 .
H20B C20 H20C 109.5 .
C37 C42 H42A 109.5 .
C37 C42 H42B 109.5 .
H42A C42 H42B 109.5 .
C37 C42 H42C 109.5 .
H42A C42 H42C 109.5 .
H42B C42 H42C 109.5 .
C38 C43 H43A 109.5 .
C38 C43 H43B 109.5 .
H43A C43 H43B 109.5 .
C38 C43 H43C 109.5 .
H43A C43 H43C 109.5 .
H43B C43 H43C 109.5 .
Si1 C7 H7A 109.5 .
Si1 C7 H7B 109.5 .
H7A C7 H7B 109.5 .
Si1 C7 H7C 109.5 .
H7A C7 H7C 109.5 .
H7B C7 H7C 109.5 .
C35 C40 H40A 109.5 .
C35 C40 H40B 109.5 .
H40A C40 H40B 109.5 .
C35 C40 H40C 109.5 .
H40A C40 H40C 109.5 .
H40B C40 H40C 109.5 .
Si3 C29 H29A 109.5 .
Si3 C29 H29B 109.5 .
H29A C29 H29B 109.5 .
Si3 C29 H29C 109.5 .
H29A C29 H29C 109.5 .
H29B C29 H29C 109.5 .
Si2 C11 H11A 109.5 .
Si2 C11 H11B 109.5 .
H11A C11 H11B 109.5 .
Si2 C11 H11C 109.5 .
H11A C11 H11C 109.5 .
H11B C11 H11C 109.5 .
C17 C22 H22A 109.5 .
C17 C22 H22B 109.5 .
H22A C22 H22B 109.5 .
C17 C22 H22C 109.5 .
H22A C22 H22C 109.5 .
H22B C22 H22C 109.5 .
Si3 C31 H31A 109.5 .
Si3 C31 H31B 109.5 .
H31A C31 H31B 109.5 .
Si3 C31 H31C 109.5 .
H31A C31 H31C 109.5 .
H31B C31 H31C 109.5 .
C36 C41 H41A 109.5 .
C36 C41 H41B 109.5 .
H41A C41 H41B 109.5 .
C36 C41 H41C 109.5 .
H41A C41 H41C 109.5 .
H41B C41 H41C 109.5 .
C14 C19 H19A 109.5 .
C14 C19 H19B 109.5 .
H19A C19 H19B 109.5 .
C14 C19 H19C 109.5 .
H19A C19 H19C 109.5 .
H19B C19 H19C 109.5 .
C13 C18 H18A 109.5 .
C13 C18 H18B 109.5 .
H18A C18 H18B 109.5 .
C13 C18 H18C 109.5 .
H18A C18 H18C 109.5 .
H18B C18 H18C 109.5 .
Si4 C33 H33A 109.5 .
Si4 C33 H33B 109.5 .
H33A C33 H33B 109.5 .
Si4 C33 H33C 109.5 .
H33A C33 H33C 109.5 .
H33B C33 H33C 109.5 .
Si4 C34 H34A 109.5 .
Si4 C34 H34B 109.5 .
H34A C34 H34B 109.5 .
Si4 C34 H34C 109.5 .
H34A C34 H34C 109.5 .
H34B C34 H34C 109.5 .
Si1 C8 H8A 109.5 .
Si1 C8 H8B 109.5 .
H8A C8 H8B 109.5 .
Si1 C8 H8C 109.5 .
H8A C8 H8C 109.5 .
H8B C8 H8C 109.5 .
C47 C46 C45 126.6(12) .
C46 C47 C47 122.1(13) 2_766

loop_
_geom_bond_atom_site_label_1
_geom_bond_atom_site_label_2
_geom_bond_distance
_geom_bond_site_symmetry_2
Ru1 C16 2.179(4) .
Ru1 C15 2.179(4) .
Ru1 C17 2.182(4) .
Ru1 C13 2.185(4) .
Ru1 C4 2.185(4) .
Ru1 C5 2.190(4) .
Ru1 C3 2.196(4) .
Ru1 C14 2.205(4) .
Ru1 C6 2.257(4) .
Ru1 C2 2.263(4) .
Ru1 C1 2.368(4) .
Ru2 C37 2.170(4) .
Ru2 C36 2.182(4) .
Ru2 C35 2.187(4) .
Ru2 C38 2.188(3) .
Ru2 C25 2.190(4) .
Ru2 C26 2.191(4) .
Ru2 C27 2.192(4) .
Ru2 C39 2.197(4) .
Ru2 C24 2.255(4) .
Ru2 C28 2.262(3) .
Ru2 C23 2.378(4) .
S1 C1 1.721(4) .
Si3 C31 1.865(4) .
Si3 C29 1.873(5) .
Si3 C30 1.875(5) .
Si3 C24 1.885(4) .
S2 C23 1.727(4) .
Si4 C32 1.856(5) .
Si4 C33 1.867(5) .
Si4 C34 1.880(5) .
Si4 C28 1.892(4) .
Si1 C7 1.860(5) .
Si1 C9 1.874(5) .
Si1 C8 1.882(5) .
Si1 C2 1.893(4) .
Si2 C11 1.866(5) .
Si2 C10 1.867(5) .
Si2 C12 1.880(5) .
Si2 C6 1.885(4) .
C1 C2 1.438(5) .
C1 C6 1.448(5) .
C17 C13 1.423(7) .
C17 C16 1.428(6) .
C17 C22 1.507(6) .
C6 C5 1.434(5) .
C23 C28 1.436(5) .
C23 C24 1.447(5) .
C37 C38 1.425(6) .
C37 C36 1.434(6) .
C37 C42 1.503(6) .
C35 C39 1.417(6) .
C35 C36 1.435(6) .
C35 C40 1.505(6) .
C2 C3 1.429(5) .
C24 C25 1.426(5) .
C16 C15 1.426(7) .
C16 C21 1.497(7) .
C28 C27 1.429(5) .
C39 C38 1.433(6) .
C39 C44 1.505(6) .
C27 C26 1.402(6) .
C27 H27 0.9300 .
C14 C15 1.430(6) .
C14 C13 1.430(6) .
C14 C19 1.485(7) .
C36 C41 1.495(6) .
C5 C4 1.383(6) .
C5 H5 0.9300 .
C26 C25 1.409(5) .
C26 H26 0.9300 .
C15 C20 1.503(6) .
C30 H30A 0.9600 .
C30 H30B 0.9600 .
C30 H30C 0.9600 .
C25 H25 0.9300 .
C3 C4 1.414(6) .
C3 H3 0.9300 .
C38 C43 1.473(6) .
C13 C18 1.499(6) .
C4 H4 0.9300 .
C12 H12A 0.9600 .
C12 H12B 0.9600 .
C12 H12C 0.9600 .
C21 H21A 0.9600 .
C21 H21B 0.9600 .
C21 H21C 0.9600 .
C32 H32A 0.9600 .
C32 H32B 0.9600 .
C32 H32C 0.9600 .
C44 H44A 0.9600 .
C44 H44B 0.9600 .
C44 H44C 0.9600 .
C10 H10A 0.9600 .
C10 H10B 0.9600 .
C10 H10C 0.9600 .
C9 H9A 0.9600 .
C9 H9B 0.9600 .
C9 H9C 0.9600 .
C20 H20A 0.9600 .
C20 H20B 0.9600 .
C20 H20C 0.9600 .
C42 H42A 0.9600 .
C42 H42B 0.9600 .
C42 H42C 0.9600 .
C43 H43A 0.9600 .
C43 H43B 0.9600 .
C43 H43C 0.9600 .
C7 H7A 0.9600 .
C7 H7B 0.9600 .
C7 H7C 0.9600 .
C40 H40A 0.9600 .
C40 H40B 0.9600 .
C40 H40C 0.9600 .
C29 H29A 0.9600 .
C29 H29B 0.9600 .
C29 H29C 0.9600 .
C11 H11A 0.9600 .
C11 H11B 0.9600 .
C11 H11C 0.9600 .
C22 H22A 0.9600 .
C22 H22B 0.9600 .
C22 H22C 0.9600 .
C31 H31A 0.9600 .
C31 H31B 0.9600 .
C31 H31C 0.9600 .
C41 H41A 0.9600 .
C41 H41B 0.9600 .
C41 H41C 0.9600 .
C19 H19A 0.9600 .
C19 H19B 0.9600 .
C19 H19C 0.9600 .
C18 H18A 0.9600 .
C18 H18B 0.9600 .
C18 H18C 0.9600 .
C33 H33A 0.9600 .
C33 H33B 0.9600 .
C33 H33C 0.9600 .
C34 H34A 0.9600 .
C34 H34B 0.9600 .
C34 H34C 0.9600 .
C8 H8A 0.9600 .
C8 H8B 0.9600 .
C8 H8C 0.9600 .
C46 C47 1.323(13) .
C46 C45 1.469(13) .
C47 C47 1.512(18) 2_766

loop_
_geom_torsion_atom_site_label_1
_geom_torsion_atom_site_label_2
_geom_torsion_atom_site_label_3
_geom_torsion_atom_site_label_4
_geom_torsion
_geom_torsion_site_symmetry_4
C16 Ru1 C1 C2 -38.6(6) .
C15 Ru1 C1 C2 177.6(3) .
C17 Ru1 C1 C2 -69.7(3) .
C13 Ru1 C1 C2 -109.5(2) .
C4 Ru1 C1 C2 68.4(2) .
C5 Ru1 C1 C2 105.2(2) .
C3 Ru1 C1 C2 30.9(2) .
C14 Ru1 C1 C2 -150.2(2) .
C6 Ru1 C1 C2 136.7(3) .
C16 Ru1 C1 C6 -175.3(5) .
C15 Ru1 C1 C6 40.9(5) .
C17 Ru1 C1 C6 153.7(2) .
C13 Ru1 C1 C6 113.8(2) .
C4 Ru1 C1 C6 -68.2(2) .
C5 Ru1 C1 C6 -31.5(2) .
C3 Ru1 C1 C6 -105.8(2) .
C14 Ru1 C1 C6 73.1(3) .
C2 Ru1 C1 C6 -136.7(3) .
C16 Ru1 C1 S1 73.1(6) .
C15 Ru1 C1 S1 -70.7(5) .
C17 Ru1 C1 S1 42.1(4) .
C13 Ru1 C1 S1 2.2(3) .
C4 Ru1 C1 S1 -179.8(3) .
C5 Ru1 C1 S1 -143.1(3) .
C3 Ru1 C1 S1 142.6(3) .
C14 Ru1 C1 S1 -38.5(4) .
C6 Ru1 C1 S1 -111.6(4) .
C2 Ru1 C1 S1 111.7(4) .
C16 Ru1 C17 C13 118.6(4) .
C15 Ru1 C17 C13 80.7(3) .
C4 Ru1 C17 C13 171.0(3) .
C5 Ru1 C17 C13 124.0(7) .
C3 Ru1 C17 C13 -151.6(3) .
C14 Ru1 C17 C13 37.9(3) .
C6 Ru1 C17 C13 -35.8(5) .
C2 Ru1 C17 C13 -111.6(3) .
C1 Ru1 C17 C13 -75.8(3) .
C15 Ru1 C17 C16 -37.9(3) .
C13 Ru1 C17 C16 -118.6(4) .
C4 Ru1 C17 C16 52.4(4) .
C5 Ru1 C17 C16 5.4(8) .
C3 Ru1 C17 C16 89.8(3) .
C14 Ru1 C17 C16 -80.7(3) .
C6 Ru1 C17 C16 -154.4(4) .
C2 Ru1 C17 C16 129.7(3) .
C1 Ru1 C17 C16 165.6(3) .
C16 Ru1 C17 C22 -119.3(6) .
C15 Ru1 C17 C22 -157.3(5) .
C13 Ru1 C17 C22 122.1(6) .
C4 Ru1 C17 C22 -66.9(5) .
C5 Ru1 C17 C22 -113.9(7) .
C3 Ru1 C17 C22 -29.6(5) .
C14 Ru1 C17 C22 160.0(5) .
C6 Ru1 C17 C22 86.3(6) .
C2 Ru1 C17 C22 10.4(5) .
C1 Ru1 C17 C22 46.2(5) .
C2 C1 C6 C5 9.2(5) .
S1 C1 C6 C5 -173.1(3) .
Ru1 C1 C6 C5 55.8(3) .
C2 C1 C6 Si2 179.7(3) .
S1 C1 C6 Si2 -2.6(4) .
Ru1 C1 C6 Si2 -133.7(3) .
C2 C1 C6 Ru1 -46.5(3) .
S1 C1 C6 Ru1 131.1(3) .
C11 Si2 C6 C5 101.3(3) .
C10 Si2 C6 C5 -134.5(3) .
C12 Si2 C6 C5 -13.2(4) .
C11 Si2 C6 C1 -69.1(4) .
C10 Si2 C6 C1 55.1(4) .
C12 Si2 C6 C1 176.4(3) .
C11 Si2 C6 Ru1 -170.8(3) .
C10 Si2 C6 Ru1 -46.6(3) .
C12 Si2 C6 Ru1 74.7(3) .
C16 Ru1 C6 C5 47.0(6) .
C15 Ru1 C6 C5 69.3(3) .
C17 Ru1 C6 C5 172.1(4) .
C13 Ru1 C6 C5 147.3(2) .
C4 Ru1 C6 C5 -28.2(2) .
C3 Ru1 C6 C5 -65.6(2) .
C14 Ru1 C6 C5 107.8(3) .
C2 Ru1 C6 C5 -102.6(3) .
C1 Ru1 C6 C5 -128.7(3) .
C16 Ru1 C6 C1 175.7(4) .
C15 Ru1 C6 C1 -162.0(2) .
C17 Ru1 C6 C1 -59.2(5) .
C13 Ru1 C6 C1 -84.0(3) .
C4 Ru1 C6 C1 100.5(2) .
C5 Ru1 C6 C1 128.7(3) .
C3 Ru1 C6 C1 63.1(2) .
C14 Ru1 C6 C1 -123.5(2) .
C2 Ru1 C6 C1 26.1(2) .
C16 Ru1 C6 Si2 -63.6(6) .
C15 Ru1 C6 Si2 -41.3(3) .
C17 Ru1 C6 Si2 61.5(5) .
C13 Ru1 C6 Si2 36.7(3) .
C4 Ru1 C6 Si2 -138.8(3) .
C5 Ru1 C6 Si2 -110.6(4) .
C3 Ru1 C6 Si2 -176.2(3) .
C14 Ru1 C6 Si2 -2.8(3) .
C2 Ru1 C6 Si2 146.8(3) .
C1 Ru1 C6 Si2 120.7(4) .
C37 Ru2 C23 C28 34.8(6) .
C36 Ru2 C23 C28 67.3(3) .
C35 Ru2 C23 C28 108.0(2) .
C38 Ru2 C23 C28 -177.0(3) .
C25 Ru2 C23 C28 -106.1(2) .
C26 Ru2 C23 C28 -68.6(2) .
C27 Ru2 C23 C28 -31.3(2) .
C39 Ru2 C23 C28 148.6(2) .
C24 Ru2 C23 C28 -137.6(3) .
C37 Ru2 C23 C24 172.4(4) .
C36 Ru2 C23 C24 -155.1(2) .
C35 Ru2 C23 C24 -114.4(2) .
C38 Ru2 C23 C24 -39.4(5) .
C25 Ru2 C23 C24 31.5(2) .
C26 Ru2 C23 C24 69.0(2) .
C27 Ru2 C23 C24 106.3(2) .
C39 Ru2 C23 C24 -73.8(3) .
C28 Ru2 C23 C24 137.6(3) .
C37 Ru2 C23 S2 -77.6(6) .
C36 Ru2 C23 S2 -45.1(4) .
C35 Ru2 C23 S2 -4.4(4) .
C38 Ru2 C23 S2 70.6(5) .
C25 Ru2 C23 S2 141.5(3) .
C26 Ru2 C23 S2 179.0(3) .
C27 Ru2 C23 S2 -143.7(4) .
C39 Ru2 C23 S2 36.2(4) .
C24 Ru2 C23 S2 110.0(4) .
C28 Ru2 C23 S2 -112.4(4) .
C36 Ru2 C37 C38 118.0(4) .
C35 Ru2 C37 C38 80.3(3) .
C25 Ru2 C37 C38 -65.1(3) .
C26 Ru2 C37 C38 -99.8(2) .
C27 Ru2 C37 C38 -138.7(2) .
C39 Ru2 C37 C38 38.1(2) .
C24 Ru2 C37 C38 -32.7(6) .
C28 Ru2 C37 C38 -173.4(2) .
C23 Ru2 C37 C38 161.1(4) .
C35 Ru2 C37 C36 -37.7(3) .
C38 Ru2 C37 C36 -118.0(4) .
C25 Ru2 C37 C36 176.8(2) .
C26 Ru2 C37 C36 142.2(3) .
C27 Ru2 C37 C36 103.2(3) .
C39 Ru2 C37 C36 -79.9(3) .
C24 Ru2 C37 C36 -150.7(4) .
C28 Ru2 C37 C36 68.6(3) .
C23 Ru2 C37 C36 43.1(6) .
C36 Ru2 C37 C42 -121.6(5) .
C35 Ru2 C37 C42 -159.3(4) .
C38 Ru2 C37 C42 120.4(5) .
C25 Ru2 C37 C42 55.3(4) .
C26 Ru2 C37 C42 20.6(4) .
C27 Ru2 C37 C42 -18.3(4) .
C39 Ru2 C37 C42 158.5(4) .
C24 Ru2 C37 C42 87.7(6) .
C28 Ru2 C37 C42 -53.0(4) .
C23 Ru2 C37 C42 -78.5(6) .
C37 Ru2 C35 C39 -79.3(3) .
C36 Ru2 C35 C39 -117.1(3) .
C38 Ru2 C35 C39 -36.7(2) .
C25 Ru2 C35 C39 41.0(4) .
C26 Ru2 C35 C39 -79.9(10) .
C27 Ru2 C35 C39 -163.4(2) .
C24 Ru2 C35 C39 79.9(3) .
C28 Ru2 C35 C39 158.5(2) .
C23 Ru2 C35 C39 119.3(2) .
C37 Ru2 C35 C36 37.8(2) .
C38 Ru2 C35 C36 80.5(3) .
C25 Ru2 C35 C36 158.2(3) .
C26 Ru2 C35 C36 37.2(11) .
C27 Ru2 C35 C36 -46.2(4) .
C39 Ru2 C35 C36 117.1(3) .
C24 Ru2 C35 C36 -163.0(2) .
C28 Ru2 C35 C36 -84.4(3) .
C23 Ru2 C35 C36 -123.6(2) .
C37 Ru2 C35 C40 158.3(5) .
C36 Ru2 C35 C40 120.5(6) .
C38 Ru2 C35 C40 -159.1(5) .
C25 Ru2 C35 C40 -81.3(6) .
C26 Ru2 C35 C40 157.7(8) .
C27 Ru2 C35 C40 74.3(5) .
C39 Ru2 C35 C40 -122.4(6) .
C24 Ru2 C35 C40 -42.5(5) .
C28 Ru2 C35 C40 36.1(5) .
C23 Ru2 C35 C40 -3.1(5) .
C6 C1 C2 C3 -9.0(5) .
S1 C1 C2 C3 173.4(3) .
Ru1 C1 C2 C3 -55.4(3) .
C6 C1 C2 Si1 179.8(3) .
S1 C1 C2 Si1 2.1(4) .
Ru1 C1 C2 Si1 133.4(3) .
C6 C1 C2 Ru1 46.4(3) .
S1 C1 C2 Ru1 -131.3(3) .
C7 Si1 C2 C3 130.0(3) .
C9 Si1 C2 C3 -105.5(4) .
C8 Si1 C2 C3 10.4(4) .
C7 Si1 C2 C1 -58.7(4) .
C9 Si1 C2 C1 65.8(4) .
C8 Si1 C2 C1 -178.3(3) .
C7 Si1 C2 Ru1 42.4(4) .
C9 Si1 C2 Ru1 166.9(3) .
C8 Si1 C2 Ru1 -77.2(3) .
C16 Ru1 C2 C3 -64.3(3) .
C15 Ru1 C2 C3 -46.2(7) .
C17 Ru1 C2 C3 -102.2(3) .
C13 Ru1 C2 C3 -142.8(2) .
C4 Ru1 C2 C3 29.2(2) .
C5 Ru1 C2 C3 66.0(2) .
C14 Ru1 C2 C3 -171.7(3) .
C6 Ru1 C2 C3 103.4(2) .
C1 Ru1 C2 C3 129.7(3) .
C16 Ru1 C2 C1 166.0(2) .
C15 Ru1 C2 C1 -175.9(6) .
C17 Ru1 C2 C1 128.1(2) .
C13 Ru1 C2 C1 87.5(2) .
C4 Ru1 C2 C1 -100.5(2) .
C5 Ru1 C2 C1 -63.7(2) .
C3 Ru1 C2 C1 -129.7(3) .
C14 Ru1 C2 C1 58.6(4) .
C6 Ru1 C2 C1 -26.3(2) .
C16 Ru1 C2 Si1 45.9(4) .
C15 Ru1 C2 Si1 64.0(8) .
C17 Ru1 C2 Si1 8.0(3) .
C13 Ru1 C2 Si1 -32.7(4) .
C4 Ru1 C2 Si1 139.4(3) .
C5 Ru1 C2 Si1 176.2(3) .
C3 Ru1 C2 Si1 110.2(4) .
C14 Ru1 C2 Si1 -61.6(5) .
C6 Ru1 C2 Si1 -146.5(3) .
C1 Ru1 C2 Si1 -120.1(4) .
C28 C23 C24 C25 -10.9(5) .
S2 C23 C24 C25 171.8(3) .
Ru2 C23 C24 C25 -56.3(3) .
C28 C23 C24 Si3 177.5(3) .
S2 C23 C24 Si3 0.2(4) .
Ru2 C23 C24 Si3 132.1(3) .
C28 C23 C24 Ru2 45.4(3) .
S2 C23 C24 Ru2 -131.9(3) .
C31 Si3 C24 C25 -97.7(3) .
C29 Si3 C24 C25 137.0(3) .
C30 Si3 C24 C25 16.8(4) .
C31 Si3 C24 C23 73.9(4) .
C29 Si3 C24 C23 -51.3(4) .
C30 Si3 C24 C23 -171.6(3) .
C31 Si3 C24 Ru2 175.4(3) .
C29 Si3 C24 Ru2 50.1(3) .
C30 Si3 C24 Ru2 -70.1(3) .
C37 Ru2 C24 C25 -44.5(5) .
C36 Ru2 C24 C25 -174.6(3) .
C35 Ru2 C24 C25 -147.4(2) .
C38 Ru2 C24 C25 -68.5(3) .
C26 Ru2 C24 C25 28.8(2) .
C27 Ru2 C24 C25 66.0(2) .
C39 Ru2 C24 C25 -107.8(2) .
C28 Ru2 C24 C25 103.0(2) .
C23 Ru2 C24 C25 128.6(3) .
C37 Ru2 C24 C23 -173.1(4) .
C36 Ru2 C24 C23 56.8(5) .
C35 Ru2 C24 C23 84.0(3) .
C38 Ru2 C24 C23 162.9(2) .
C25 Ru2 C24 C23 -128.6(3) .
C26 Ru2 C24 C23 -99.7(2) .
C27 Ru2 C24 C23 -62.5(2) .
C39 Ru2 C24 C23 123.6(2) .
C28 Ru2 C24 C23 -25.5(2) .
C37 Ru2 C24 Si3 65.7(6) .
C36 Ru2 C24 Si3 -64.4(5) .
C35 Ru2 C24 Si3 -37.2(3) .
C38 Ru2 C24 Si3 41.7(3) .
C25 Ru2 C24 Si3 110.3(4) .
C26 Ru2 C24 Si3 139.1(3) .
C27 Ru2 C24 Si3 176.3(3) .
C39 Ru2 C24 Si3 2.4(3) .
C28 Ru2 C24 Si3 -146.7(3) .
C23 Ru2 C24 Si3 -121.2(4) .
C13 C17 C16 C15 0.7(5) .
C22 C17 C16 C15 -173.3(4) .
Ru1 C17 C16 C15 62.0(3) .
C13 C17 C16 C21 178.5(4) .
C22 C17 C16 C21 4.6(7) .
Ru1 C17 C16 C21 -120.2(5) .
C13 C17 C16 Ru1 -61.3(3) .
C22 C17 C16 Ru1 124.8(4) .
C17 Ru1 C16 C15 -117.0(4) .
C13 Ru1 C16 C15 -80.0(3) .
C4 Ru1 C16 C15 99.0(3) .
C5 Ru1 C16 C15 64.7(3) .
C3 Ru1 C16 C15 138.4(3) .
C14 Ru1 C16 C15 -37.5(3) .
C6 Ru1 C16 C15 30.3(6) .
C2 Ru1 C16 C15 173.4(2) .
C1 Ru1 C16 C15 -158.3(4) .
C15 Ru1 C16 C17 117.0(4) .
C13 Ru1 C16 C17 36.9(3) .
C4 Ru1 C16 C17 -144.0(3) .
C5 Ru1 C16 C17 -178.3(3) .
C3 Ru1 C16 C17 -104.6(3) .
C14 Ru1 C16 C17 79.5(3) .
C6 Ru1 C16 C17 147.3(4) .
C2 Ru1 C16 C17 -69.7(3) .
C1 Ru1 C16 C17 -41.3(6) .
C15 Ru1 C16 C21 -121.0(5) .
C17 Ru1 C16 C21 122.1(6) .
C13 Ru1 C16 C21 159.0(5) .
C4 Ru1 C16 C21 -22.0(5) .
C5 Ru1 C16 C21 -56.3(5) .
C3 Ru1 C16 C21 17.4(5) .
C14 Ru1 C16 C21 -158.5(5) .
C6 Ru1 C16 C21 -90.7(7) .
C2 Ru1 C16 C21 52.4(5) .
C1 Ru1 C16 C21 80.8(7) .
C24 C23 C28 C27 10.6(5) .
S2 C23 C28 C27 -172.2(3) .
Ru2 C23 C28 C27 55.8(3) .
C24 C23 C28 Si4 178.7(3) .
S2 C23 C28 Si4 -4.0(5) .
Ru2 C23 C28 Si4 -136.1(3) .
C24 C23 C28 Ru2 -45.2(3) .
S2 C23 C28 Ru2 132.0(3) .
C32 Si4 C28 C27 -133.2(3) .
C33 Si4 C28 C27 102.8(3) .
C34 Si4 C28 C27 -12.9(4) .
C32 Si4 C28 C23 58.6(4) .
C33 Si4 C28 C23 -65.3(4) .
C34 Si4 C28 C23 179.0(3) .
C32 Si4 C28 Ru2 -44.8(4) .
C33 Si4 C28 Ru2 -168.8(3) .
C34 Si4 C28 Ru2 75.6(3) .
C37 Ru2 C28 C27 63.7(3) .
C36 Ru2 C28 C27 101.4(3) .
C35 Ru2 C28 C27 141.9(2) .
C38 Ru2 C28 C27 46.3(7) .
C25 Ru2 C28 C27 -66.1(2) .
C26 Ru2 C28 C27 -28.7(2) .
C39 Ru2 C28 C27 169.5(3) .
C24 Ru2 C28 C27 -103.2(3) .
C23 Ru2 C28 C27 -128.9(3) .
C37 Ru2 C28 C23 -167.3(2) .
C36 Ru2 C28 C23 -129.7(2) .
C35 Ru2 C28 C23 -89.1(3) .
C38 Ru2 C28 C23 175.2(5) .
C25 Ru2 C28 C23 62.8(2) .
C26 Ru2 C28 C23 100.2(2) .
C27 Ru2 C28 C23 128.9(3) .
C39 Ru2 C28 C23 -61.6(4) .
C24 Ru2 C28 C23 25.7(2) .
C37 Ru2 C28 Si4 -46.2(4) .
C36 Ru2 C28 Si4 -8.6(3) .
C35 Ru2 C28 Si4 32.0(3) .
C38 Ru2 C28 Si4 -63.6(7) .
C25 Ru2 C28 Si4 -176.1(3) .
C26 Ru2 C28 Si4 -138.7(3) .
C27 Ru2 C28 Si4 -109.9(4) .
C39 Ru2 C28 Si4 59.5(4) .
C24 Ru2 C28 Si4 146.9(3) .
C23 Ru2 C28 Si4 121.1(4) .
C36 C35 C39 C38 -1.3(4) .
C40 C35 C39 C38 -178.1(4) .
Ru2 C35 C39 C38 60.4(3) .
C36 C35 C39 C44 171.2(4) .
C40 C35 C39 C44 -5.5(7) .
Ru2 C35 C39 C44 -127.0(4) .
C36 C35 C39 Ru2 -61.7(3) .
C40 C35 C39 Ru2 121.5(4) .
C37 Ru2 C39 C35 81.4(3) .
C36 Ru2 C39 C35 38.1(2) .
C38 Ru2 C39 C35 119.5(4) .
C25 Ru2 C39 C35 -157.7(2) .
C26 Ru2 C39 C35 164.6(2) .
C27 Ru2 C39 C35 99.0(9) .
C24 Ru2 C39 C35 -117.7(2) .
C28 Ru2 C39 C35 -41.8(4) .
C23 Ru2 C39 C35 -80.8(3) .
C37 Ru2 C39 C38 -38.1(2) .
C36 Ru2 C39 C38 -81.4(3) .
C35 Ru2 C39 C38 -119.5(4) .
C25 Ru2 C39 C38 82.8(3) .
C26 Ru2 C39 C38 45.1(3) .
C27 Ru2 C39 C38 -20.5(10) .
C24 Ru2 C39 C38 122.8(2) .
C28 Ru2 C39 C38 -161.3(3) .
C23 Ru2 C39 C38 159.7(2) .
C37 Ru2 C39 C44 -158.1(5) .
C36 Ru2 C39 C44 158.7(5) .
C35 Ru2 C39 C44 120.5(5) .
C38 Ru2 C39 C44 -120.0(6) .
C25 Ru2 C39 C44 -37.1(5) .
C26 Ru2 C39 C44 -74.9(5) .
C27 Ru2 C39 C44 -140.5(8) .
C24 Ru2 C39 C44 2.8(5) .
C28 Ru2 C39 C44 78.8(6) .
C23 Ru2 C39 C44 39.7(5) .
C23 C28 C27 C26 -4.7(6) .
Si4 C28 C27 C26 -173.1(3) .
Ru2 C28 C27 C26 55.0(3) .
C23 C28 C27 Ru2 -59.7(3) .
Si4 C28 C27 Ru2 131.9(2) .
C37 Ru2 C27 C26 93.9(2) .
C36 Ru2 C27 C26 134.5(2) .
C35 Ru2 C27 C26 163.3(2) .
C38 Ru2 C27 C26 60.5(3) .
C25 Ru2 C27 C26 -30.3(2) .
C39 Ru2 C27 C26 77.5(9) .
C24 Ru2 C27 C26 -67.3(2) .
C28 Ru2 C27 C26 -132.9(3) .
C23 Ru2 C27 C26 -102.7(2) .
C37 Ru2 C27 C28 -133.2(2) .
C36 Ru2 C27 C28 -92.6(2) .
C35 Ru2 C27 C28 -63.9(3) .
C38 Ru2 C27 C28 -166.6(2) .
C25 Ru2 C27 C28 102.6(2) .
C26 Ru2 C27 C28 132.9(3) .
C39 Ru2 C27 C28 -149.6(8) .
C24 Ru2 C27 C28 65.5(2) .
C23 Ru2 C27 C28 30.2(2) .
C16 Ru1 C14 C15 37.7(3) .
C17 Ru1 C14 C15 80.6(3) .
C13 Ru1 C14 C15 118.6(4) .
C4 Ru1 C14 C15 -47.8(4) .
C5 Ru1 C14 C15 -84.0(3) .
C3 Ru1 C14 C15 13.7(11) .
C6 Ru1 C14 C15 -123.8(3) .
C2 Ru1 C14 C15 162.3(3) .
C1 Ru1 C14 C15 -160.4(2) .
C16 Ru1 C14 C13 -80.9(3) .
C15 Ru1 C14 C13 -118.6(4) .
C17 Ru1 C14 C13 -38.0(3) .
C4 Ru1 C14 C13 -166.3(3) .
C5 Ru1 C14 C13 157.5(2) .
C3 Ru1 C14 C13 -104.8(10) .
C6 Ru1 C14 C13 117.7(3) .
C2 Ru1 C14 C13 43.7(4) .
C1 Ru1 C14 C13 81.0(3) .
C16 Ru1 C14 C19 156.7(5) .
C15 Ru1 C14 C19 119.1(6) .
C17 Ru1 C14 C19 -160.3(5) .
C13 Ru1 C14 C19 -122.4(6) .
C4 Ru1 C14 C19 71.3(6) .
C5 Ru1 C14 C19 35.1(5) .
C3 Ru1 C14 C19 132.8(9) .
C6 Ru1 C14 C19 -4.7(5) .
C2 Ru1 C14 C19 -78.7(6) .
C1 Ru1 C14 C19 -41.3(5) .
C38 C37 C36 C35 -0.5(4) .
C42 C37 C36 C35 -178.2(4) .
Ru2 C37 C36 C35 61.6(3) .
C38 C37 C36 C41 173.8(4) .
C42 C37 C36 C41 -3.9(7) .
Ru2 C37 C36 C41 -124.1(4) .
C38 C37 C36 Ru2 -62.1(3) .
C42 C37 C36 Ru2 120.2(4) .
C39 C35 C36 C37 1.1(4) .
C40 C35 C36 C37 177.9(4) .
Ru2 C35 C36 C37 -61.2(3) .
C39 C35 C36 C41 -173.0(4) .
C40 C35 C36 C41 3.8(7) .
Ru2 C35 C36 C41 124.7(4) .
C39 C35 C36 Ru2 62.3(3) .
C40 C35 C36 Ru2 -120.9(4) .
C35 Ru2 C36 C37 117.5(4) .
C38 Ru2 C36 C37 37.3(2) .
C25 Ru2 C36 C37 -10.3(8) .
C26 Ru2 C36 C37 -54.1(3) .
C27 Ru2 C36 C37 -90.6(3) .
C39 Ru2 C36 C37 80.0(3) .
C24 Ru2 C36 C37 156.2(3) .
C28 Ru2 C36 C37 -130.3(2) .
C23 Ru2 C36 C37 -165.1(2) .
C37 Ru2 C36 C35 -117.5(4) .
C38 Ru2 C36 C35 -80.2(3) .
C25 Ru2 C36 C35 -127.8(6) .
C26 Ru2 C36 C35 -171.6(2) .
C27 Ru2 C36 C35 152.0(2) .
C39 Ru2 C36 C35 -37.5(2) .
C24 Ru2 C36 C35 38.8(5) .
C28 Ru2 C36 C35 112.3(3) .
C23 Ru2 C36 C35 77.5(3) .
C37 Ru2 C36 C41 120.2(6) .
C35 Ru2 C36 C41 -122.3(6) .
C38 Ru2 C36 C41 157.5(5) .
C25 Ru2 C36 C41 109.9(7) .
C26 Ru2 C36 C41 66.1(5) .
C27 Ru2 C36 C41 29.7(5) .
C39 Ru2 C36 C41 -159.8(5) .
C24 Ru2 C36 C41 -83.6(6) .
C28 Ru2 C36 C41 -10.1(5) .
C23 Ru2 C36 C41 -44.8(5) .
C1 C6 C5 C4 -4.8(6) .
Si2 C6 C5 C4 -175.5(3) .
Ru1 C6 C5 C4 54.7(3) .
C1 C6 C5 Ru1 -59.4(3) .
Si2 C6 C5 Ru1 129.8(3) .
C16 Ru1 C5 C4 64.3(3) .
C15 Ru1 C5 C4 99.8(3) .
C17 Ru1 C5 C4 60.0(8) .
C13 Ru1 C5 C4 165.7(3) .
C3 Ru1 C5 C4 -30.3(2) .
C14 Ru1 C5 C4 139.3(3) .
C6 Ru1 C5 C4 -133.4(4) .
C2 Ru1 C5 C4 -67.4(3) .
C1 Ru1 C5 C4 -102.8(3) .
C16 Ru1 C5 C6 -162.4(2) .
C15 Ru1 C5 C6 -126.9(2) .
C17 Ru1 C5 C6 -166.6(6) .
C13 Ru1 C5 C6 -60.9(4) .
C4 Ru1 C5 C6 133.4(4) .
C3 Ru1 C5 C6 103.1(3) .
C14 Ru1 C5 C6 -87.3(3) .
C2 Ru1 C5 C6 66.0(2) .
C1 Ru1 C5 C6 30.5(2) .
C28 C27 C26 C25 -1.0(6) .
Ru2 C27 C26 C25 55.2(3) .
C28 C27 C26 Ru2 -56.2(3) .
C37 Ru2 C26 C27 -97.4(2) .
C36 Ru2 C26 C27 -65.8(3) .
C35 Ru2 C26 C27 -96.8(10) .
C38 Ru2 C26 C27 -137.3(2) .
C25 Ru2 C26 C27 130.4(3) .
C39 Ru2 C26 C27 -164.7(2) .
C24 Ru2 C26 C27 101.7(2) .
C28 Ru2 C26 C27 28.8(2) .
C23 Ru2 C26 C27 65.0(2) .
C37 Ru2 C26 C25 132.2(2) .
C36 Ru2 C26 C25 163.8(2) .
C35 Ru2 C26 C25 132.8(9) .
C38 Ru2 C26 C25 92.3(2) .
C27 Ru2 C26 C25 -130.4(3) .
C39 Ru2 C26 C25 64.9(3) .
C24 Ru2 C26 C25 -28.7(2) .
C28 Ru2 C26 C25 -101.6(2) .
C23 Ru2 C26 C25 -65.4(2) .
C17 C16 C15 C14 0.6(5) .
C21 C16 C15 C14 -177.3(4) .
Ru1 C16 C15 C14 62.6(3) .
C17 C16 C15 C20 179.3(4) .
C21 C16 C15 C20 1.4(7) .
Ru1 C16 C15 C20 -118.7(4) .
C17 C16 C15 Ru1 -62.0(3) .
C21 C16 C15 Ru1 120.2(5) .
C13 C14 C15 C16 -1.6(5) .
C19 C14 C15 C16 172.6(4) .
Ru1 C14 C15 C16 -61.9(3) .
C13 C14 C15 C20 179.7(4) .
C19 C14 C15 C20 -6.1(7) .
Ru1 C14 C15 C20 119.4(4) .
C13 C14 C15 Ru1 60.3(3) .
C19 C14 C15 Ru1 -125.5(4) .
C17 Ru1 C15 C16 38.0(3) .
C13 Ru1 C15 C16 80.6(3) .
C4 Ru1 C15 C16 -93.5(3) .
C5 Ru1 C15 C16 -132.1(3) .
C3 Ru1 C15 C16 -59.3(3) .
C14 Ru1 C15 C16 117.6(4) .
C6 Ru1 C15 C16 -168.4(2) .
C2 Ru1 C15 C16 -22.8(8) .
C1 Ru1 C15 C16 163.4(3) .
C16 Ru1 C15 C14 -117.6(4) .
C17 Ru1 C15 C14 -79.6(3) .
C13 Ru1 C15 C14 -37.0(3) .
C4 Ru1 C15 C14 148.9(3) .
C5 Ru1 C15 C14 110.4(3) .
C3 Ru1 C15 C14 -176.9(2) .
C6 Ru1 C15 C14 74.0(3) .
C2 Ru1 C15 C14 -140.4(6) .
C1 Ru1 C15 C14 45.8(5) .
C16 Ru1 C15 C20 120.1(6) .
C17 Ru1 C15 C20 158.1(5) .
C13 Ru1 C15 C20 -159.4(5) .
C4 Ru1 C15 C20 26.5(5) .
C5 Ru1 C15 C20 -12.0(5) .
C3 Ru1 C15 C20 60.7(5) .
C14 Ru1 C15 C20 -122.4(6) .
C6 Ru1 C15 C20 -48.4(5) .
C2 Ru1 C15 C20 97.2(7) .
C1 Ru1 C15 C20 -76.5(6) .
C27 C26 C25 C24 0.7(6) .
Ru2 C26 C25 C24 56.0(3) .
C27 C26 C25 Ru2 -55.3(3) .
C23 C24 C25 C26 5.3(6) .
Si3 C24 C25 C26 177.2(3) .
Ru2 C24 C25 C26 -54.9(3) .
C23 C24 C25 Ru2 60.1(3) .
Si3 C24 C25 Ru2 -128.0(2) .
C37 Ru2 C25 C26 -64.0(3) .
C36 Ru2 C25 C26 -55.9(7) .
C35 Ru2 C25 C26 -165.7(3) .
C38 Ru2 C25 C26 -99.6(2) .
C27 Ru2 C25 C26 30.1(2) .
C39 Ru2 C25 C26 -139.2(2) .
C24 Ru2 C25 C26 132.9(3) .
C28 Ru2 C25 C26 67.2(2) .
C23 Ru2 C25 C26 102.3(2) .
C37 Ru2 C25 C24 163.2(2) .
C36 Ru2 C25 C24 171.2(6) .
C35 Ru2 C25 C24 61.5(4) .
C38 Ru2 C25 C24 127.5(2) .
C26 Ru2 C25 C24 -132.9(3) .
C27 Ru2 C25 C24 -102.8(2) .
C39 Ru2 C25 C24 87.9(2) .
C28 Ru2 C25 C24 -65.6(2) .
C23 Ru2 C25 C24 -30.6(2) .
C1 C2 C3 C4 4.1(6) .
Si1 C2 C3 C4 175.6(3) .
Ru1 C2 C3 C4 -54.8(3) .
C1 C2 C3 Ru1 58.9(3) .
Si1 C2 C3 Ru1 -129.7(3) .
C16 Ru1 C3 C4 -94.6(3) .
C15 Ru1 C3 C4 -60.8(3) .
C17 Ru1 C3 C4 -135.1(2) .
C13 Ru1 C3 C4 -164.5(3) .
C5 Ru1 C3 C4 29.7(2) .
C14 Ru1 C3 C4 -72.2(10) .
C6 Ru1 C3 C4 66.9(2) .
C2 Ru1 C3 C4 132.3(4) .
C1 Ru1 C3 C4 102.4(3) .
C16 Ru1 C3 C2 133.0(2) .
C15 Ru1 C3 C2 166.9(2) .
C17 Ru1 C3 C2 92.6(3) .
C13 Ru1 C3 C2 63.2(4) .
C4 Ru1 C3 C2 -132.3(4) .
C5 Ru1 C3 C2 -102.6(3) .
C14 Ru1 C3 C2 155.5(9) .
C6 Ru1 C3 C2 -65.4(2) .
C1 Ru1 C3 C2 -29.9(2) .
C36 C37 C38 C39 -0.3(4) .
C42 C37 C38 C39 177.4(4) .
Ru2 C37 C38 C39 -62.2(3) .
C36 C37 C38 C43 -178.5(4) .
C42 C37 C38 C43 -0.8(6) .
Ru2 C37 C38 C43 119.6(4) .
C36 C37 C38 Ru2 61.9(3) .
C42 C37 C38 Ru2 -120.4(4) .
C35 C39 C38 C37 1.0(4) .
C44 C39 C38 C37 -171.6(4) .
Ru2 C39 C38 C37 61.5(3) .
C35 C39 C38 C43 179.2(4) .
C44 C39 C38 C43 6.6(6) .
Ru2 C39 C38 C43 -120.3(4) .
C35 C39 C38 Ru2 -60.5(3) .
C44 C39 C38 Ru2 126.9(4) .
C36 Ru2 C38 C37 -37.6(2) .
C35 Ru2 C38 C37 -80.4(3) .
C25 Ru2 C38 C37 131.6(2) .
C26 Ru2 C38 C37 92.3(3) .
C27 Ru2 C38 C37 58.6(3) .
C39 Ru2 C38 C37 -116.7(4) .
C24 Ru2 C38 C37 167.5(2) .
C28 Ru2 C38 C37 22.2(7) .
C23 Ru2 C38 C37 -165.2(3) .
C37 Ru2 C38 C39 116.7(4) .
C36 Ru2 C38 C39 79.1(3) .
C35 Ru2 C38 C39 36.3(2) .
C25 Ru2 C38 C39 -111.8(3) .
C26 Ru2 C38 C39 -151.0(2) .
C27 Ru2 C38 C39 175.2(2) .
C24 Ru2 C38 C39 -75.8(3) .
C28 Ru2 C38 C39 138.8(6) .
C23 Ru2 C38 C39 -48.5(5) .
C37 Ru2 C38 C43 -120.5(5) .
C36 Ru2 C38 C43 -158.1(4) .
C35 Ru2 C38 C43 159.1(4) .
C25 Ru2 C38 C43 11.0(4) .
C26 Ru2 C38 C43 -28.2(4) .
C27 Ru2 C38 C43 -62.0(4) .
C39 Ru2 C38 C43 122.8(5) .
C24 Ru2 C38 C43 47.0(4) .
C28 Ru2 C38 C43 -98.4(7) .
C23 Ru2 C38 C43 74.3(5) .
C16 C17 C13 C14 -1.6(5) .
C22 C17 C13 C14 172.1(4) .
Ru1 C17 C13 C14 -62.7(3) .
C16 C17 C13 C18 -178.0(4) .
C22 C17 C13 C18 -4.2(7) .
Ru1 C17 C13 C18 120.9(5) .
C16 C17 C13 Ru1 61.1(3) .
C22 C17 C13 Ru1 -125.1(5) .
C15 C14 C13 C17 2.0(5) .
C19 C14 C13 C17 -172.0(4) .
Ru1 C14 C13 C17 62.1(3) .
C15 C14 C13 C18 178.5(4) .
C19 C14 C13 C18 4.4(7) .
Ru1 C14 C13 C18 -121.4(4) .
C15 C14 C13 Ru1 -60.2(3) .
C19 C14 C13 Ru1 125.8(5) .
C16 Ru1 C13 C17 -37.1(3) .
C15 Ru1 C13 C17 -79.8(3) .
C4 Ru1 C13 C17 -43.0(12) .
C5 Ru1 C13 C17 -157.7(3) .
C3 Ru1 C13 C17 47.4(4) .
C14 Ru1 C13 C17 -116.9(4) .
C6 Ru1 C13 C17 163.8(2) .
C2 Ru1 C13 C17 85.4(3) .
C1 Ru1 C13 C17 124.6(2) .
C16 Ru1 C13 C14 79.7(3) .
C15 Ru1 C13 C14 37.1(3) .
C17 Ru1 C13 C14 116.9(4) .
C4 Ru1 C13 C14 73.9(12) .
C5 Ru1 C13 C14 -40.9(4) .
C3 Ru1 C13 C14 164.3(3) .
C6 Ru1 C13 C14 -79.3(3) .
C2 Ru1 C13 C14 -157.7(2) .
C1 Ru1 C13 C14 -118.6(3) .
C16 Ru1 C13 C18 -160.0(5) .
C15 Ru1 C13 C18 157.3(5) .
C17 Ru1 C13 C18 -122.9(6) .
C4 Ru1 C13 C18 -165.9(9) .
C5 Ru1 C13 C18 79.4(6) .
C3 Ru1 C13 C18 -75.5(6) .
C14 Ru1 C13 C18 120.2(6) .
C6 Ru1 C13 C18 40.9(5) .
C2 Ru1 C13 C18 -37.5(5) .
C1 Ru1 C13 C18 1.6(5) .
C6 C5 C4 C3 -0.2(6) .
Ru1 C5 C4 C3 55.6(3) .
C6 C5 C4 Ru1 -55.8(3) .
C2 C3 C4 C5 0.5(6) .
Ru1 C3 C4 C5 -55.6(3) .
C2 C3 C4 Ru1 56.2(3) .
C16 Ru1 C4 C5 -132.1(3) .
C15 Ru1 C4 C5 -92.0(3) .
C17 Ru1 C4 C5 -162.8(2) .
C13 Ru1 C4 C5 -126.6(11) .
C3 Ru1 C4 C5 130.6(4) .
C14 Ru1 C4 C5 -63.2(3) .
C6 Ru1 C4 C5 28.7(2) .
C2 Ru1 C4 C5 101.6(3) .
C1 Ru1 C4 C5 65.3(2) .
C16 Ru1 C4 C3 97.3(3) .
C15 Ru1 C4 C3 137.4(2) .
C17 Ru1 C4 C3 66.6(3) .
C13 Ru1 C4 C3 102.8(11) .
C5 Ru1 C4 C3 -130.6(4) .
C14 Ru1 C4 C3 166.1(3) .
C6 Ru1 C4 C3 -102.0(3) .
C2 Ru1 C4 C3 -29.0(2) .
C1 Ru1 C4 C3 -65.3(2) .
C45 C46 C47 C47 -28(3) 2_766
